data_7058838
loop_
_publ_author_name
'Borah, Nilotpal'
'Nayak, Biswajit'
'Gogoi, Abhijit'
'Das, Gopal'

_publ_section_title
;
 A benzimidazole-based non-symmetrical tripodal receptor for the
 ratiometric fluorescence sensing of fluoride ions and solid state
 recognition of sulfate ions
;
_journal_issue 42
_journal_name_full 'New Journal of Chemistry'
_journal_page_first 16497
_journal_paper_doi 10.1039/C9NJ03961A
_journal_volume 43
_journal_year 2019
_chemical_formula_moiety 'C27 H22 N6 O'
_chemical_formula_sum 'C27 H22 N6 O'
_chemical_formula_weight 446.51
_space_group_crystal_system triclinic
_space_group_IT_number 2
_space_group_name_Hall '-P 1'
_space_group_name_H-M_alt 'P -1'
_symmetry_space_group_name_Hall '-P 1'
_symmetry_space_group_name_H-M 'P -1'
_atom_sites_solution_hydrogens geom
_audit_creation_method SHELXL-2014/7
_audit_update_record
;
2019-06-04 deposited with the CCDC.    2019-09-20 downloaded from the CCDC.
;
_cell_angle_alpha 82.533(3)
_cell_angle_beta 76.926(3)
_cell_angle_gamma 77.221(3)
_cell_formula_units_Z 4
_cell_length_a 11.3681(7)
_cell_length_b 14.1597(10)
_cell_length_c 15.0368(9)
_cell_measurement_reflns_used 9977
_cell_measurement_temperature 298(2)
_cell_measurement_theta_max 28.95
_cell_measurement_theta_min 2.56
_cell_volume 2291.2(3)
_computing_structure_refinement 'SHELXL-2014/7 (Sheldrick, 2014)'
_diffrn_ambient_temperature 298(2)
_diffrn_measured_fraction_theta_full 0.997
_diffrn_measured_fraction_theta_max 0.985
_diffrn_measurement_device_type 'CCD area detector'
_diffrn_measurement_method 'phi and omega scans'
_diffrn_radiation_type MoK\a
_diffrn_radiation_wavelength 0.71073
_diffrn_reflns_av_R_equivalents 0.0378
_diffrn_reflns_av_unetI/netI 0.0370
_diffrn_reflns_Laue_measured_fraction_full 0.997
_diffrn_reflns_Laue_measured_fraction_max 0.985
_diffrn_reflns_limit_h_max 15
_diffrn_reflns_limit_h_min -15
_diffrn_reflns_limit_k_max 19
_diffrn_reflns_limit_k_min -19
_diffrn_reflns_limit_l_max 20
_diffrn_reflns_limit_l_min -20
_diffrn_reflns_number 40988
_diffrn_reflns_point_group_measured_fraction_full 0.997
_diffrn_reflns_point_group_measured_fraction_max 0.985
_diffrn_reflns_theta_full 25.242
_diffrn_reflns_theta_max 29.205
_diffrn_reflns_theta_min 1.395
_exptl_absorpt_coefficient_mu 0.083
_exptl_absorpt_correction_type multi-scan
_exptl_absorpt_process_details SADABS
_exptl_crystal_colour colourless
_exptl_crystal_density_diffrn 1.294
_exptl_crystal_description block
_exptl_crystal_F_000 936
_exptl_crystal_size_max 0.28
_exptl_crystal_size_mid 0.23
_exptl_crystal_size_min 0.19
_exptl_transmission_factor_max 0.984
_exptl_transmission_factor_min 0.977
_refine_diff_density_max 0.813
_refine_diff_density_min -0.780
_refine_diff_density_rms 0.254
_refine_ls_extinction_coef 0.081(4)
_refine_ls_extinction_expression Fc^*^=kFc[1+0.001xFc^2^\l^3^/sin(2\q)]^-1/4^
_refine_ls_extinction_method 'SHELXL-2014/7 (Sheldrick 2014'
_refine_ls_goodness_of_fit_ref 0.997
_refine_ls_hydrogen_treatment constr
_refine_ls_matrix_type full
_refine_ls_number_parameters 614
_refine_ls_number_reflns 12256
_refine_ls_number_restraints 0
_refine_ls_restrained_S_all 0.997
_refine_ls_R_factor_all 0.1078
_refine_ls_R_factor_gt 0.0772
_refine_ls_shift/su_max 0.050
_refine_ls_shift/su_mean 0.005
_refine_ls_structure_factor_coef Fsqd
_refine_ls_weighting_details 'w=1/[\s^2^(Fo^2^)+(0.1000P)^2^+2.0000P] where P=(Fo^2^+2Fc^2^)/3'
_refine_ls_weighting_scheme calc
_refine_ls_wR_factor_gt 0.1916
_refine_ls_wR_factor_ref 0.2312
_reflns_Friedel_coverage 0.000
_reflns_number_gt 8485
_reflns_number_total 12256
_reflns_threshold_expression 'I > 2\s(I)'
_cod_data_source_file c9nj03961a2.cif
_cod_data_source_block NPBL
_cod_depositor_comments 'Adding full bibliography for 7058838--7058839.cif.'
_cod_database_code 7058838
_shelx_shelxl_version_number 2014/7
_shelx_space_group_comment
;
The symmetry employed for this shelxl refinement is uniquely defined
by the following loop, which should always be used as a source of
symmetry information in preference to the above space-group names.
They are only intended as comments.
;

loop_
_space_group_symop_operation_xyz
'x, y, z'
'-x, -y, -z'

loop_
_atom_site_label
_atom_site_type_symbol
_atom_site_fract_x
_atom_site_fract_y
_atom_site_fract_z
_atom_site_U_iso_or_equiv
_atom_site_adp_type
_atom_site_occupancy
_atom_site_site_symmetry_order
_atom_site_calc_flag
_atom_site_refinement_flags_posn
_atom_site_refinement_flags_adp
O1 O 0.34430(15) 0.15398(13) 0.34946(12) 0.0474(4) Uani 1 1 d . .
O2 O 0.55970(15) 0.15094(15) 0.09068(13) 0.0540(5) Uani 1 1 d . .
N1 N 0.2042(2) 0.10102(16) 0.46752(13) 0.0470(5) Uani 1 1 d . .
H3 H 0.1480 0.0669 0.4852 0.056 Uiso 1 1 calc R U
N2 N 0.20321(17) 0.08293(13) 0.31582(13) 0.0385(4) Uani 1 1 d . .
N3 N 0.13655(19) 0.28041(15) 0.22965(15) 0.0488(5) Uani 1 1 d . .
H3N H 0.0703 0.2690 0.2663 0.059 Uiso 1 1 calc R U
N4 N -0.11719(19) 0.07197(16) 0.43287(15) 0.0475(5) Uani 1 1 d . .
N5 N -0.04685(18) 0.19706(14) 0.34854(14) 0.0432(4) Uani 1 1 d . .
H5N H 0.0030 0.2289 0.3115 0.052 Uiso 1 1 calc R U
N6 N 0.32319(19) 0.25802(17) 0.14055(14) 0.0495(5) Uani 1 1 d . .
N7 N 0.73964(17) 0.08511(15) -0.00089(13) 0.0422(4) Uani 1 1 d . .
H24 H 0.8127 0.0512 -0.0024 0.051 Uiso 1 1 calc R U
N8 N 0.72410(17) 0.09287(14) 0.15501(13) 0.0385(4) Uani 1 1 d . .
N9 N 0.50284(19) 0.28336(15) 0.28317(14) 0.0456(5) Uani 1 1 d . .
H26 H 0.4472 0.2554 0.3180 0.055 Uiso 1 1 calc R U
N10 N 0.6784(2) 0.29962(15) 0.18731(15) 0.0503(5) Uani 1 1 d . .
N11 N 1.05325(18) 0.08031(16) 0.05192(15) 0.0475(5) Uani 1 1 d . .
N12 N 0.90964(18) 0.21130(15) 0.09256(15) 0.0471(5) Uani 1 1 d . .
H12N H 0.8408 0.2456 0.1180 0.057 Uiso 1 1 calc R U
C1 C 0.1765(4) 0.4482(3) 0.5389(3) 0.0846(11) Uani 1 1 d . .
H1 H 0.1627 0.5153 0.5401 0.102 Uiso 1 1 calc R U
C2 C 0.2334(3) 0.3900(3) 0.6008(3) 0.0780(10) Uani 1 1 d . .
H21 H 0.2587 0.4177 0.6442 0.094 Uiso 1 1 calc R U
C3 C 0.2558(2) 0.2877(2) 0.6017(2) 0.0563(7) Uani 1 1 d . .
C4 C 0.2196(2) 0.2468(2) 0.53308(17) 0.0473(6) Uani 1 1 d . .
C5 C 0.2440(2) 0.1443(2) 0.53277(16) 0.0479(6) Uani 1 1 d . .
C6 C 0.2556(2) 0.11388(16) 0.37675(16) 0.0383(5) Uani 1 1 d . .
C7 C 0.2508(2) 0.10892(18) 0.21931(16) 0.0454(5) Uani 1 1 d . .
H15 H 0.2084 0.0826 0.1821 0.054 Uiso 1 1 calc R U
H14 H 0.3377 0.0798 0.2039 0.054 Uiso 1 1 calc R U
C8 C 0.2344(2) 0.21686(17) 0.19725(15) 0.0411(5) Uani 1 1 d . .
C9 C 0.1624(3) 0.37007(19) 0.19219(18) 0.0520(6) Uani 1 1 d . .
C10 C 0.0916(4) 0.4636(2) 0.2029(3) 0.0777(10) Uani 1 1 d . .
H11 H 0.0135 0.4741 0.2403 0.093 Uiso 1 1 calc R U
C11 C 0.1430(5) 0.5390(3) 0.1555(3) 0.0988(14) Uani 1 1 d . .
H2 H 0.0982 0.6021 0.1615 0.119 Uiso 1 1 calc R U
C12 C 0.0975(2) 0.03536(16) 0.34347(18) 0.0429(5) Uani 1 1 d . .
H9 H 0.1131 -0.0151 0.3920 0.051 Uiso 1 1 calc R U
H10 H 0.0905 0.0040 0.2918 0.051 Uiso 1 1 calc R U
C13 C -0.0234(2) 0.10155(17) 0.37632(16) 0.0394(5) Uani 1 1 d . .
C14 C -0.2096(2) 0.1546(2) 0.44263(16) 0.0476(6) Uani 1 1 d . .
C15 C -0.3306(3) 0.1682(3) 0.4935(2) 0.0658(8) Uani 1 1 d . .
H8 H -0.3622 0.1164 0.5275 0.079 Uiso 1 1 calc R U
C16 C -0.4010(3) 0.2600(3) 0.4916(2) 0.0780(10) Uani 1 1 d . .
H7 H -0.4816 0.2704 0.5250 0.094 Uiso 1 1 calc R U
C17 C -0.3554(3) 0.3380(3) 0.4411(3) 0.0749(10) Uani 1 1 d . .
H6 H -0.4057 0.3995 0.4425 0.090 Uiso 1 1 calc R U
C18 C -0.2377(3) 0.3266(2) 0.3889(2) 0.0615(7) Uani 1 1 d . .
H5 H -0.2076 0.3787 0.3541 0.074 Uiso 1 1 calc R U
C19 C -0.1662(2) 0.23389(19) 0.39086(17) 0.0451(5) Uani 1 1 d . .
C20 C 0.2791(3) 0.3570(2) 0.13604(19) 0.0547(6) Uani 1 1 d . .
C21 C 0.3298(4) 0.4342(3) 0.0878(3) 0.0804(10) Uani 1 1 d . .
H13 H 0.4077 0.4244 0.0501 0.096 Uiso 1 1 calc R U
C22 C 0.2595(5) 0.5250(3) 0.0987(3) 0.1000(14) Uani 1 1 d . .
H12 H 0.2899 0.5786 0.0676 0.120 Uiso 1 1 calc R U
C23 C 0.2996(3) 0.0870(3) 0.5973(2) 0.0706(9) Uani 1 1 d . .
H16 H 0.3154 0.0198 0.5962 0.085 Uiso 1 1 calc R U
C24 C 0.3334(4) 0.1282(3) 0.6655(3) 0.0879(13) Uani 1 1 d . .
H18 H 0.3702 0.0881 0.7099 0.105 Uiso 1 1 calc R U
C25 C 0.3130(3) 0.2246(3) 0.6669(2) 0.0726(9) Uani 1 1 d . .
H17 H 0.3371 0.2507 0.7120 0.087 Uiso 1 1 calc R U
C26 C 0.1583(2) 0.3106(2) 0.4695(2) 0.0540(6) Uani 1 1 d . .
H20 H 0.1318 0.2852 0.4251 0.065 Uiso 1 1 calc R U
C27 C 0.1378(3) 0.4085(3) 0.4728(3) 0.0720(9) Uani 1 1 d . .
H19 H 0.0977 0.4494 0.4307 0.086 Uiso 1 1 calc R U
C28 C 0.9266(3) 0.2310(2) -0.3131(2) 0.0717(9) Uani 1 1 d . .
H22 H 0.9768 0.2571 -0.3636 0.086 Uiso 1 1 calc R U
C29 C 0.8138(3) 0.2188(2) -0.3198(2) 0.0600(7) Uani 1 1 d . .
H43 H 0.7873 0.2373 -0.3747 0.072 Uiso 1 1 calc R U
C30 C 0.7362(2) 0.17821(18) -0.24398(17) 0.0459(5) Uani 1 1 d . .
C31 C 0.77733(19) 0.15135(16) -0.16023(16) 0.0390(5) Uani 1 1 d . .
C32 C 0.69762(19) 0.11154(16) -0.08391(15) 0.0381(5) Uani 1 1 d . .
C33 C 0.66876(19) 0.11135(16) 0.08131(15) 0.0384(5) Uani 1 1 d . .
C34 C 0.6495(2) 0.13040(17) 0.24039(16) 0.0433(5) Uani 1 1 d . .
H30 H 0.6962 0.1099 0.2885 0.052 Uiso 1 1 calc R U
H29 H 0.5764 0.1021 0.2574 0.052 Uiso 1 1 calc R U
C35 C 0.6110(2) 0.23869(17) 0.23451(15) 0.0400(5) Uani 1 1 d . .
C36 C 0.4978(2) 0.38162(18) 0.26695(19) 0.0490(6) Uani 1 1 d . .
C37 C 0.4108(3) 0.4612(2) 0.2986(3) 0.0742(10) Uani 1 1 d . .
H27 H 0.3374 0.4541 0.3388 0.089 Uiso 1 1 calc R U
C38 C 0.4377(4) 0.5507(3) 0.2684(3) 0.0975(14) Uani 1 1 d . .
H23 H 0.3818 0.6057 0.2895 0.117 Uiso 1 1 calc R U
C39 C 0.6182(3) 0.1649(2) -0.24924(19) 0.0554(7) Uani 1 1 d . .
H42 H 0.5906 0.1821 -0.3039 0.067 Uiso 1 1 calc R U
C40 C 0.5452(2) 0.1271(2) -0.17510(19) 0.0558(7) Uani 1 1 d . .
H41 H 0.4678 0.1189 -0.1796 0.067 Uiso 1 1 calc R U
C41 C 0.5843(2) 0.1002(2) -0.09228(17) 0.0469(6) Uani 1 1 d . .
H40 H 0.5329 0.0743 -0.0423 0.056 Uiso 1 1 calc R U
C42 C 0.6083(3) 0.39085(19) 0.2063(2) 0.0532(6) Uani 1 1 d . .
C43 C 0.6320(4) 0.4831(2) 0.1752(3) 0.0872(12) Uani 1 1 d . .
H28 H 0.7042 0.4913 0.1339 0.105 Uiso 1 1 calc R U
C44 C 0.5451(4) 0.5618(3) 0.2076(4) 0.1047(16) Uani 1 1 d . .
H25 H 0.5592 0.6241 0.1879 0.126 Uiso 1 1 calc R U
C45 C 0.8544(2) 0.04948(18) 0.14915(17) 0.0441(5) Uani 1 1 d . .
H36 H 0.8726 -0.0107 0.1198 0.053 Uiso 1 1 calc R U
H37 H 0.8697 0.0334 0.2107 0.053 Uiso 1 1 calc R U
C46 C 0.9406(2) 0.11334(17) 0.09723(16) 0.0410(5) Uani 1 1 d . .
C47 C 1.0985(2) 0.1636(2) 0.01500(17) 0.0457(5) Uani 1 1 d . .
C48 C 1.2123(3) 0.1732(2) -0.0395(2) 0.0633(8) Uani 1 1 d . .
H31 H 1.2734 0.1190 -0.0556 0.076 Uiso 1 1 calc R U
C49 C 1.2309(3) 0.2657(3) -0.0687(3) 0.0755(10) Uani 1 1 d . .
H35 H 1.3060 0.2742 -0.1055 0.091 Uiso 1 1 calc R U
C50 C 1.1404(3) 0.3470(3) -0.0446(3) 0.0770(10) Uani 1 1 d . .
H32 H 1.1563 0.4085 -0.0661 0.092 Uiso 1 1 calc R U
C51 C 1.0281(3) 0.3387(2) 0.0100(2) 0.0654(8) Uani 1 1 d . .
H34 H 0.9677 0.3931 0.0265 0.078 Uiso 1 1 calc R U
C52 C 1.0092(2) 0.24569(19) 0.03942(17) 0.0460(5) Uani 1 1 d . .
C53 C 0.8953(2) 0.1661(2) -0.1560(2) 0.0515(6) Uani 1 1 d . .
H39 H 0.9236 0.1494 -0.1015 0.062 Uiso 1 1 calc R U
C54 C 0.9678(3) 0.2045(2) -0.2307(2) 0.0679(8) Uani 1 1 d . .
H38 H 1.0452 0.2133 -0.2270 0.081 Uiso 1 1 calc R U

loop_
_atom_site_aniso_label
_atom_site_aniso_U_11
_atom_site_aniso_U_22
_atom_site_aniso_U_33
_atom_site_aniso_U_23
_atom_site_aniso_U_13
_atom_site_aniso_U_12
O1 0.0415(9) 0.0536(10) 0.0479(9) 0.0035(7) -0.0039(7) -0.0210(8)
O2 0.0310(8) 0.0730(12) 0.0517(10) -0.0188(9) -0.0024(7) 0.0044(8)
N1 0.0531(12) 0.0583(12) 0.0383(10) 0.0066(9) -0.0114(9) -0.0335(10)
N2 0.0387(9) 0.0388(9) 0.0378(9) -0.0023(7) -0.0081(7) -0.0072(7)
N3 0.0404(10) 0.0473(11) 0.0473(11) 0.0042(9) 0.0017(9) -0.0003(9)
N4 0.0457(11) 0.0539(12) 0.0463(11) 0.0022(9) -0.0114(9) -0.0190(9)
N5 0.0364(10) 0.0425(10) 0.0489(11) -0.0008(8) -0.0046(8) -0.0098(8)
N6 0.0431(11) 0.0571(13) 0.0408(11) 0.0052(9) -0.0028(8) -0.0053(9)
N7 0.0279(8) 0.0518(11) 0.0410(10) -0.0083(8) -0.0038(7) 0.0035(8)
N8 0.0337(9) 0.0419(10) 0.0365(9) -0.0034(7) -0.0010(7) -0.0065(7)
N9 0.0424(10) 0.0455(11) 0.0452(11) -0.0042(8) 0.0060(8) -0.0160(8)
N10 0.0480(11) 0.0440(11) 0.0520(12) -0.0046(9) 0.0092(9) -0.0145(9)
N11 0.0312(9) 0.0525(12) 0.0570(12) -0.0075(9) -0.0060(8) -0.0061(8)
N12 0.0358(10) 0.0475(11) 0.0540(12) -0.0065(9) -0.0001(9) -0.0076(8)
C1 0.080(2) 0.068(2) 0.106(3) -0.037(2) -0.020(2) 0.0030(18)
C2 0.069(2) 0.087(2) 0.086(2) -0.040(2) -0.0135(18) -0.0163(18)
C3 0.0419(13) 0.0789(19) 0.0526(15) -0.0170(13) -0.0027(11) -0.0218(13)
C4 0.0363(11) 0.0669(16) 0.0406(12) -0.0062(11) -0.0009(9) -0.0207(11)
C5 0.0495(13) 0.0663(16) 0.0355(11) 0.0047(10) -0.0094(10) -0.0317(12)
C6 0.0366(11) 0.0354(10) 0.0418(11) 0.0042(8) -0.0089(9) -0.0087(8)
C7 0.0492(13) 0.0449(12) 0.0371(12) -0.0064(9) -0.0044(10) -0.0016(10)
C8 0.0389(11) 0.0471(12) 0.0329(10) -0.0006(9) -0.0056(9) -0.0023(9)
C9 0.0537(15) 0.0477(14) 0.0477(14) 0.0039(11) -0.0099(11) -0.0005(11)
C10 0.083(2) 0.0506(17) 0.084(2) 0.0023(16) -0.0131(19) 0.0105(16)
C11 0.131(4) 0.0478(18) 0.109(3) 0.012(2) -0.036(3) 0.000(2)
C12 0.0447(12) 0.0356(11) 0.0516(13) -0.0030(9) -0.0144(10) -0.0107(9)
C13 0.0408(11) 0.0421(11) 0.0404(11) -0.0024(9) -0.0141(9) -0.0139(9)
C14 0.0398(12) 0.0695(16) 0.0376(12) -0.0051(11) -0.0091(9) -0.0178(11)
C15 0.0447(14) 0.103(3) 0.0492(15) -0.0025(15) -0.0011(12) -0.0240(16)
C16 0.0407(15) 0.125(3) 0.0615(19) -0.019(2) -0.0010(13) -0.0057(18)
C17 0.0516(17) 0.091(2) 0.075(2) -0.0233(19) -0.0115(15) 0.0095(16)
C18 0.0504(15) 0.0611(17) 0.0701(19) -0.0120(14) -0.0127(13) -0.0013(13)
C19 0.0372(11) 0.0553(14) 0.0442(12) -0.0079(10) -0.0088(9) -0.0093(10)
C20 0.0536(15) 0.0573(16) 0.0496(14) 0.0094(12) -0.0126(12) -0.0093(12)
C21 0.082(2) 0.078(2) 0.077(2) 0.0238(18) -0.0134(19) -0.0293(19)
C22 0.125(4) 0.067(2) 0.107(3) 0.031(2) -0.029(3) -0.031(2)
C23 0.102(3) 0.0710(19) 0.0585(17) 0.0186(15) -0.0407(17) -0.0468(19)
C24 0.129(3) 0.096(3) 0.069(2) 0.0223(19) -0.061(2) -0.059(3)
C25 0.079(2) 0.102(3) 0.0558(17) -0.0089(17) -0.0261(16) -0.042(2)
C26 0.0434(13) 0.0646(17) 0.0534(15) -0.0123(12) -0.0069(11) -0.0087(12)
C27 0.0612(19) 0.069(2) 0.078(2) -0.0164(16) -0.0122(16) 0.0077(15)
C28 0.0590(18) 0.0676(19) 0.070(2) 0.0063(15) 0.0169(15) -0.0114(15)
C29 0.0609(17) 0.0588(16) 0.0461(14) 0.0007(12) 0.0020(12) 0.0012(13)
C30 0.0425(12) 0.0436(12) 0.0444(13) -0.0080(10) -0.0030(10) 0.0034(10)
C31 0.0314(10) 0.0380(11) 0.0425(12) -0.0091(9) -0.0015(8) 0.0012(8)
C32 0.0313(10) 0.0405(11) 0.0397(11) -0.0086(9) -0.0046(8) -0.0011(8)
C33 0.0307(10) 0.0414(11) 0.0403(11) -0.0049(9) -0.0027(8) -0.0051(8)
C34 0.0485(13) 0.0427(12) 0.0353(11) 0.0005(9) 0.0000(9) -0.0126(10)
C35 0.0415(11) 0.0435(12) 0.0345(11) -0.0048(9) -0.0018(9) -0.0126(9)
C36 0.0467(13) 0.0435(13) 0.0531(14) -0.0048(10) 0.0007(11) -0.0121(10)
C37 0.0565(17) 0.0556(17) 0.097(3) -0.0144(16) 0.0133(17) -0.0070(14)
C38 0.088(3) 0.0483(18) 0.137(4) -0.019(2) 0.013(3) -0.0036(17)
C39 0.0480(14) 0.0707(18) 0.0451(14) -0.0110(12) -0.0146(11) 0.0020(12)
C40 0.0376(12) 0.0793(19) 0.0539(15) -0.0172(13) -0.0121(11) -0.0089(12)
C41 0.0367(11) 0.0591(15) 0.0451(13) -0.0095(11) -0.0030(10) -0.0123(10)
C42 0.0494(14) 0.0451(13) 0.0593(16) -0.0055(11) 0.0072(12) -0.0155(11)
C43 0.079(2) 0.0515(17) 0.113(3) -0.0002(18) 0.025(2) -0.0257(16)
C44 0.101(3) 0.0421(17) 0.149(4) -0.003(2) 0.023(3) -0.0208(18)
C45 0.0361(11) 0.0458(12) 0.0478(13) 0.0029(10) -0.0099(9) -0.0049(9)
C46 0.0323(10) 0.0475(12) 0.0432(12) -0.0032(9) -0.0102(9) -0.0060(9)
C47 0.0334(11) 0.0593(15) 0.0474(13) -0.0089(11) -0.0086(9) -0.0123(10)
C48 0.0388(13) 0.077(2) 0.0722(19) -0.0174(15) 0.0032(13) -0.0167(13)
C49 0.0547(17) 0.091(2) 0.080(2) -0.0139(18) 0.0126(16) -0.0371(17)
C50 0.068(2) 0.073(2) 0.090(2) -0.0015(18) 0.0022(18) -0.0367(17)
C51 0.0558(16) 0.0553(16) 0.081(2) -0.0052(15) 0.0005(15) -0.0176(13)
C52 0.0359(11) 0.0563(14) 0.0476(13) -0.0080(11) -0.0053(10) -0.0139(10)
C53 0.0353(12) 0.0572(15) 0.0588(15) -0.0066(12) -0.0047(11) -0.0065(10)
C54 0.0411(14) 0.073(2) 0.082(2) 0.0018(16) 0.0031(14) -0.0163(13)

loop_
_atom_type_symbol
_atom_type_description
_atom_type_scat_dispersion_real
_atom_type_scat_dispersion_imag
_atom_type_scat_source
C C 0.0033 0.0016 'International Tables Vol C Tables 4.2.6.8 and 6.1.1.4'
H H 0.0000 0.0000 'International Tables Vol C Tables 4.2.6.8 and 6.1.1.4'
N N 0.0061 0.0033 'International Tables Vol C Tables 4.2.6.8 and 6.1.1.4'
O O 0.0106 0.0060 'International Tables Vol C Tables 4.2.6.8 and 6.1.1.4'

loop_
_geom_angle_atom_site_label_1
_geom_angle_atom_site_label_2
_geom_angle_atom_site_label_3
_geom_angle
C6 N1 C5 119.70(19)
C6 N1 H3 120.2
C5 N1 H3 120.2
C6 N2 C7 115.90(19)
C6 N2 C12 123.10(19)
C7 N2 C12 120.7(2)
C8 N3 C9 105.2(2)
C8 N3 H3N 127.4
C9 N3 H3N 127.4
C13 N4 C14 104.6(2)
C13 N5 C19 106.8(2)
C13 N5 H5N 126.6
C19 N5 H5N 126.6
C8 N6 C20 106.8(2)
C33 N7 C32 122.44(18)
C33 N7 H24 118.8
C32 N7 H24 118.8
C33 N8 C45 123.43(19)
C33 N8 C34 116.09(19)
C45 N8 C34 120.0(2)
C35 N9 C36 107.51(19)
C35 N9 H26 126.2
C36 N9 H26 126.2
C35 N10 C42 104.6(2)
C46 N11 C47 104.3(2)
C46 N12 C52 106.9(2)
C46 N12 H12N 126.6
C52 N12 H12N 126.6
C2 C1 C27 120.3(3)
C2 C1 H1 119.9
C27 C1 H1 119.9
C1 C2 C3 121.7(3)
C1 C2 H21 119.1
C3 C2 H21 119.1
C25 C3 C2 123.1(3)
C25 C3 C4 118.7(3)
C2 C3 C4 118.2(3)
C5 C4 C3 118.4(2)
C5 C4 C26 123.2(2)
C3 C4 C26 118.4(3)
C23 C5 C4 120.4(3)
C23 C5 N1 119.7(3)
C4 C5 N1 119.8(2)
O1 C6 N1 122.1(2)
O1 C6 N2 120.3(2)
N1 C6 N2 117.62(19)
N2 C7 C8 112.21(19)
N2 C7 H15 109.2
C8 C7 H15 109.2
N2 C7 H14 109.2
C8 C7 H14 109.2
H15 C7 H14 107.9
N3 C8 N6 113.1(2)
N3 C8 C7 125.1(2)
N6 C8 C7 121.8(2)
C20 C9 N3 109.4(2)
C20 C9 C10 120.1(3)
N3 C9 C10 130.5(3)
C11 C10 C9 116.7(4)
C11 C10 H11 121.6
C9 C10 H11 121.6
C10 C11 C22 122.7(4)
C10 C11 H2 118.6
C22 C11 H2 118.6
N2 C12 C13 114.96(18)
N2 C12 H9 108.5
C13 C12 H9 108.5
N2 C12 H10 108.5
C13 C12 H10 108.5
H9 C12 H10 107.5
N4 C13 N5 113.6(2)
N4 C13 C12 123.6(2)
N5 C13 C12 122.8(2)
N4 C14 C15 131.0(3)
N4 C14 C19 109.7(2)
C15 C14 C19 119.3(3)
C16 C15 C14 118.0(3)
C16 C15 H8 121.0
C14 C15 H8 121.0
C15 C16 C17 121.8(3)
C15 C16 H7 119.1
C17 C16 H7 119.1
C18 C17 C16 121.7(3)
C18 C17 H6 119.2
C16 C17 H6 119.2
C17 C18 C19 116.7(3)
C17 C18 H5 121.7
C19 C18 H5 121.7
N5 C19 C18 132.1(3)
N5 C19 C14 105.3(2)
C18 C19 C14 122.6(2)
N6 C20 C9 105.5(2)
N6 C20 C21 131.9(3)
C9 C20 C21 122.6(3)
C22 C21 C20 116.6(4)
C22 C21 H13 121.7
C20 C21 H13 121.7
C21 C22 C11 121.3(4)
C21 C22 H12 119.4
C11 C22 H12 119.4
C5 C23 C24 120.7(3)
C5 C23 H16 119.7
C24 C23 H16 119.7
C25 C24 C23 120.3(3)
C25 C24 H18 119.9
C23 C24 H18 119.9
C24 C25 C3 121.5(3)
C24 C25 H17 119.2
C3 C25 H17 119.2
C27 C26 C4 120.6(3)
C27 C26 H20 119.7
C4 C26 H20 119.7
C26 C27 C1 120.7(3)
C26 C27 H19 119.6
C1 C27 H19 119.6
C29 C28 C54 120.5(3)
C29 C28 H22 119.7
C54 C28 H22 119.7
C28 C29 C30 120.8(3)
C28 C29 H43 119.6
C30 C29 H43 119.6
C29 C30 C39 121.8(3)
C29 C30 C31 119.0(2)
C39 C30 C31 119.2(2)
C53 C31 C30 118.4(2)
C53 C31 C32 123.1(2)
C30 C31 C32 118.5(2)
C41 C32 N7 121.8(2)
C41 C32 C31 120.2(2)
N7 C32 C31 117.97(19)
O2 C33 N7 122.8(2)
O2 C33 N8 120.0(2)
N7 C33 N8 117.24(19)
N8 C34 C35 113.55(18)
N8 C34 H30 108.9
C35 C34 H30 108.9
N8 C34 H29 108.9
C35 C34 H29 108.9
H30 C34 H29 107.7
N10 C35 N9 113.1(2)
N10 C35 C34 125.2(2)
N9 C35 C34 121.6(2)
N9 C36 C37 132.9(2)
N9 C36 C42 104.8(2)
C37 C36 C42 122.3(3)
C38 C37 C36 117.0(3)
C38 C37 H27 121.5
C36 C37 H27 121.5
C37 C38 C44 121.9(3)
C37 C38 H23 119.1
C44 C38 H23 119.1
C40 C39 C30 120.5(2)
C40 C39 H42 119.8
C30 C39 H42 119.8
C39 C40 C41 121.0(2)
C39 C40 H41 119.5
C41 C40 H41 119.5
C32 C41 C40 120.6(2)
C32 C41 H40 119.7
C40 C41 H40 119.7
N10 C42 C36 109.9(2)
N10 C42 C43 130.7(3)
C36 C42 C43 119.4(3)
C44 C43 C42 117.8(3)
C44 C43 H28 121.1
C42 C43 H28 121.1
C43 C44 C38 121.7(3)
C43 C44 H25 119.2
C38 C44 H25 119.2
N8 C45 C46 114.24(19)
N8 C45 H36 108.7
C46 C45 H36 108.7
N8 C45 H37 108.7
C46 C45 H37 108.7
H36 C45 H37 107.6
N11 C46 N12 113.4(2)
N11 C46 C45 124.0(2)
N12 C46 C45 122.6(2)
C52 C47 N11 109.8(2)
C52 C47 C48 120.4(3)
N11 C47 C48 129.8(3)
C49 C48 C47 117.3(3)
C49 C48 H31 121.4
C47 C48 H31 121.4
C48 C49 C50 121.8(3)
C48 C49 H35 119.1
C50 C49 H35 119.1
C51 C50 C49 121.5(3)
C51 C50 H32 119.2
C49 C50 H32 119.2
C50 C51 C52 116.8(3)
C50 C51 H34 121.6
C52 C51 H34 121.6
N12 C52 C51 132.1(2)
N12 C52 C47 105.6(2)
C51 C52 C47 122.2(2)
C54 C53 C31 120.8(3)
C54 C53 H39 119.6
C31 C53 H39 119.6
C53 C54 C28 120.5(3)
C53 C54 H38 119.8
C28 C54 H38 119.8

loop_
_geom_bond_atom_site_label_1
_geom_bond_atom_site_label_2
_geom_bond_distance
O1 C6 1.230(3)
O2 C33 1.227(3)
N1 C6 1.364(3)
N1 C5 1.423(3)
N1 H3 0.8600
N2 C6 1.361(3)
N2 C7 1.459(3)
N2 C12 1.459(3)
N3 C8 1.308(3)
N3 C9 1.386(3)
N3 H3N 0.8600
N4 C13 1.316(3)
N4 C14 1.387(3)
N5 C13 1.349(3)
N5 C19 1.379(3)
N5 H5N 0.8600
N6 C8 1.352(3)
N6 C20 1.379(4)
N7 C33 1.361(3)
N7 C32 1.413(3)
N7 H24 0.8600
N8 C33 1.364(3)
N8 C45 1.460(3)
N8 C34 1.461(3)
N9 C35 1.348(3)
N9 C36 1.372(3)
N9 H26 0.8600
N10 C35 1.312(3)
N10 C42 1.386(3)
N11 C46 1.321(3)
N11 C47 1.391(3)
N12 C46 1.350(3)
N12 C52 1.375(3)
N12 H12N 0.8600
C1 C2 1.342(6)
C1 C27 1.396(5)
C1 H1 0.9300
C2 C3 1.413(5)
C2 H21 0.9300
C3 C25 1.409(5)
C3 C4 1.422(4)
C4 C5 1.416(4)
C4 C26 1.420(4)
C5 C23 1.358(4)
C7 C8 1.500(3)
C7 H15 0.9700
C7 H14 0.9700
C9 C20 1.390(4)
C9 C10 1.397(4)
C10 C11 1.371(6)
C10 H11 0.9300
C11 C22 1.392(7)
C11 H2 0.9300
C12 C13 1.501(3)
C12 H9 0.9700
C12 H10 0.9700
C14 C15 1.400(4)
C14 C19 1.398(4)
C15 C16 1.368(5)
C15 H8 0.9300
C16 C17 1.385(5)
C16 H7 0.9300
C17 C18 1.377(4)
C17 H6 0.9300
C18 C19 1.383(4)
C18 H5 0.9300
C20 C21 1.392(4)
C21 C22 1.363(6)
C21 H13 0.9300
C22 H12 0.9300
C23 C24 1.405(4)
C23 H16 0.9300
C24 C25 1.335(5)
C24 H18 0.9300
C25 H17 0.9300
C26 C27 1.360(4)
C26 H20 0.9300
C27 H19 0.9300
C28 C29 1.358(5)
C28 C54 1.399(5)
C28 H22 0.9300
C29 C30 1.417(4)
C29 H43 0.9300
C30 C39 1.416(4)
C30 C31 1.419(3)
C31 C53 1.419(3)
C31 C32 1.429(3)
C32 C41 1.368(3)
C34 C35 1.495(3)
C34 H30 0.9700
C34 H29 0.9700
C36 C37 1.381(4)
C36 C42 1.397(3)
C37 C38 1.366(5)
C37 H27 0.9300
C38 C44 1.376(6)
C38 H23 0.9300
C39 C40 1.357(4)
C39 H42 0.9300
C40 C41 1.395(4)
C40 H41 0.9300
C41 H40 0.9300
C42 C43 1.392(4)
C43 C44 1.376(5)
C43 H28 0.9300
C44 H25 0.9300
C45 C46 1.500(3)
C45 H36 0.9700
C45 H37 0.9700
C47 C52 1.391(4)
C47 C48 1.391(4)
C48 C49 1.373(5)
C48 H31 0.9300
C49 C50 1.389(5)
C49 H35 0.9300
C50 C51 1.374(4)
C50 H32 0.9300
C51 C52 1.382(4)
C51 H34 0.9300
C53 C54 1.364(4)
C53 H39 0.9300
C54 H38 0.9300

loop_
_geom_hbond_atom_site_label_D
_geom_hbond_atom_site_label_H
_geom_hbond_atom_site_label_A
_geom_hbond_distance_DH
_geom_hbond_distance_HA
_geom_hbond_distance_DA
_geom_hbond_angle_DHA
_geom_hbond_site_symmetry_A
C12 H9 N4 0.97 2.66 3.540(3) 151.1 2_556
N12 H12N N10 0.86 1.95 2.796(3) 169.0 .
N9 H26 O1 0.86 1.99 2.788(2) 153.4 .
N7 H24 N11 0.86 2.22 2.971(3) 145.6 2_755
N5 H5N N3 0.86 1.94 2.791(3) 170.2 .
N3 H3N N5 0.86 1.97 2.791(3) 160.1 .
N1 H3 N4 0.86 2.23 2.944(3) 140.1 2_556
C12 H9 N4 0.97 2.66 3.540(3) 151.1 2_556
N12 H12N N10 0.86 1.95 2.796(3) 169.0 .
N9 H26 O1 0.86 1.99 2.788(2) 153.4 .
N7 H24 N11 0.86 2.22 2.971(3) 145.6 2_755
N5 H5N N3 0.86 1.94 2.791(3) 170.2 .
N3 H3N N5 0.86 1.97 2.791(3) 160.1 .
N1 H3 N4 0.86 2.23 2.944(3) 140.1 2_556
N1 H3 N4 0.86 2.23 2.944(3) 140.1 2_556
N5 H5N N3 0.86 1.94 2.791(3) 170.2 .
N7 H24 N11 0.86 2.22 2.971(3) 145.6 2_755
N9 H26 O1 0.86 1.99 2.788(2) 153.4 .
N12 H12N N10 0.86 1.95 2.796(3) 169.0 .
C12 H9 N4 0.97 2.66 3.540(3) 151.1 2_556
N1 H3 N4 0.86 2.23 2.944(3) 140.1 2_556
N3 H3N N5 0.86 1.97 2.791(3) 160.1 .
N5 H5N N3 0.86 1.94 2.791(3) 170.2 .
N7 H24 N11 0.86 2.22 2.971(3) 145.6 2_755
N9 H26 O1 0.86 1.99 2.788(2) 153.4 .
N12 H12N N10 0.86 1.95 2.796(3) 169.0 .
C12 H9 N4 0.97 2.66 3.540(3) 151.1 2_556

loop_
_geom_torsion_atom_site_label_1
_geom_torsion_atom_site_label_2
_geom_torsion_atom_site_label_3
_geom_torsion_atom_site_label_4
_geom_torsion
C27 C1 C2 C3 -0.2(6)
C1 C2 C3 C25 -178.6(3)
C1 C2 C3 C4 1.8(5)
C25 C3 C4 C5 -0.7(4)
C2 C3 C4 C5 178.8(3)
C25 C3 C4 C26 177.9(3)
C2 C3 C4 C26 -2.5(4)
C3 C4 C5 C23 0.6(4)
C26 C4 C5 C23 -177.9(3)
C3 C4 C5 N1 177.3(2)
C26 C4 C5 N1 -1.3(4)
C6 N1 C5 C23 -116.7(3)
C6 N1 C5 C4 66.7(3)
C5 N1 C6 O1 7.3(4)
C5 N1 C6 N2 -171.0(2)
C7 N2 C6 O1 -5.8(3)
C12 N2 C6 O1 -179.6(2)
C7 N2 C6 N1 172.5(2)
C12 N2 C6 N1 -1.4(3)
C6 N2 C7 C8 -59.8(3)
C12 N2 C7 C8 114.2(2)
C9 N3 C8 N6 -0.3(3)
C9 N3 C8 C7 179.3(2)
C20 N6 C8 N3 0.2(3)
C20 N6 C8 C7 -179.4(2)
N2 C7 C8 N3 -40.6(3)
N2 C7 C8 N6 139.0(2)
C8 N3 C9 C20 0.3(3)
C8 N3 C9 C10 -179.9(3)
C20 C9 C10 C11 0.3(5)
N3 C9 C10 C11 -179.5(3)
C9 C10 C11 C22 0.3(7)
C6 N2 C12 C13 74.0(3)
C7 N2 C12 C13 -99.6(2)
C14 N4 C13 N5 0.2(3)
C14 N4 C13 C12 -178.2(2)
C19 N5 C13 N4 0.4(3)
C19 N5 C13 C12 178.9(2)
N2 C12 C13 N4 -154.7(2)
N2 C12 C13 N5 27.0(3)
C13 N4 C14 C15 179.4(3)
C13 N4 C14 C19 -0.8(3)
N4 C14 C15 C16 178.5(3)
C19 C14 C15 C16 -1.3(4)
C14 C15 C16 C17 0.1(5)
C15 C16 C17 C18 1.2(6)
C16 C17 C18 C19 -1.3(5)
C13 N5 C19 C18 178.8(3)
C13 N5 C19 C14 -0.9(3)
C17 C18 C19 N5 -179.5(3)
C17 C18 C19 C14 0.1(4)
N4 C14 C19 N5 1.1(3)
C15 C14 C19 N5 -179.1(2)
N4 C14 C19 C18 -178.6(2)
C15 C14 C19 C18 1.2(4)
C8 N6 C20 C9 0.0(3)
C8 N6 C20 C21 -179.1(3)
N3 C9 C20 N6 -0.2(3)
C10 C9 C20 N6 180.0(3)
N3 C9 C20 C21 179.1(3)
C10 C9 C20 C21 -0.8(5)
N6 C20 C21 C22 179.5(4)
C9 C20 C21 C22 0.5(5)
C20 C21 C22 C11 0.1(7)
C10 C11 C22 C21 -0.6(8)
C4 C5 C23 C24 0.2(5)
N1 C5 C23 C24 -176.4(3)
C5 C23 C24 C25 -1.1(6)
C23 C24 C25 C3 1.0(6)
C2 C3 C25 C24 -179.6(4)
C4 C3 C25 C24 -0.1(5)
C5 C4 C26 C27 -179.7(3)
C3 C4 C26 C27 1.8(4)
C4 C26 C27 C1 -0.1(5)
C2 C1 C27 C26 -0.7(6)
C54 C28 C29 C30 -0.7(5)
C28 C29 C30 C39 180.0(3)
C28 C29 C30 C31 0.7(4)
C29 C30 C31 C53 -0.2(3)
C39 C30 C31 C53 -179.4(2)
C29 C30 C31 C32 179.3(2)
C39 C30 C31 C32 0.0(3)
C33 N7 C32 C41 -47.4(3)
C33 N7 C32 C31 132.4(2)
C53 C31 C32 C41 179.3(2)
C30 C31 C32 C41 -0.1(3)
C53 C31 C32 N7 -0.6(3)
C30 C31 C32 N7 -180.0(2)
C32 N7 C33 O2 7.7(4)
C32 N7 C33 N8 -171.6(2)
C45 N8 C33 O2 -177.6(2)
C34 N8 C33 O2 -5.2(3)
C45 N8 C33 N7 1.7(3)
C34 N8 C33 N7 174.1(2)
C33 N8 C34 C35 -61.8(3)
C45 N8 C34 C35 110.8(2)
C42 N10 C35 N9 -0.4(3)
C42 N10 C35 C34 -176.8(2)
C36 N9 C35 N10 0.1(3)
C36 N9 C35 C34 176.7(2)
N8 C34 C35 N10 -36.0(3)
N8 C34 C35 N9 147.8(2)
C35 N9 C36 C37 -179.2(4)
C35 N9 C36 C42 0.2(3)
N9 C36 C37 C38 179.0(4)
C42 C36 C37 C38 -0.4(6)
C36 C37 C38 C44 1.3(7)
C29 C30 C39 C40 -179.1(3)
C31 C30 C39 C40 0.2(4)
C30 C39 C40 C41 -0.2(4)
N7 C32 C41 C40 179.9(2)
C31 C32 C41 C40 0.1(4)
C39 C40 C41 C32 0.1(4)
C35 N10 C42 C36 0.5(3)
C35 N10 C42 C43 -179.5(4)
N9 C36 C42 N10 -0.5(3)
C37 C36 C42 N10 179.1(3)
N9 C36 C42 C43 179.6(3)
C37 C36 C42 C43 -0.9(5)
N10 C42 C43 C44 -178.8(4)
C36 C42 C43 C44 1.2(6)
C42 C43 C44 C38 -0.2(8)
C37 C38 C44 C43 -1.1(9)
C33 N8 C45 C46 67.8(3)
C34 N8 C45 C46 -104.2(2)
C47 N11 C46 N12 0.0(3)
C47 N11 C46 C45 180.0(2)
C52 N12 C46 N11 0.5(3)
C52 N12 C46 C45 -179.5(2)
N8 C45 C46 N11 -151.4(2)
N8 C45 C46 N12 28.6(3)
C46 N11 C47 C52 -0.4(3)
C46 N11 C47 C48 -179.7(3)
C52 C47 C48 C49 -1.0(4)
N11 C47 C48 C49 178.2(3)
C47 C48 C49 C50 0.3(5)
C48 C49 C50 C51 0.4(6)
C49 C50 C51 C52 -0.4(6)
C46 N12 C52 C51 178.1(3)
C46 N12 C52 C47 -0.7(3)
C50 C51 C52 N12 -179.0(3)
C50 C51 C52 C47 -0.3(5)
N11 C47 C52 N12 0.7(3)
C48 C47 C52 N12 -179.9(2)
N11 C47 C52 C51 -178.3(3)
C48 C47 C52 C51 1.1(4)
C30 C31 C53 C54 -0.5(4)
C32 C31 C53 C54 -179.9(3)
C31 C53 C54 C28 0.5(5)
C29 C28 C54 C53 0.0(5)
